data_9002772
loop_
_publ_author_name
'Friedrich, A.'
'Lager, G. A.'
'Ulmer, P.'
'Kunz, M.'
'Marshall, W. G.'

_publ_section_title
;
 High-pressure single-crystal X-ray and powder neutron study of
 F,OH/OD-chondrodite: Compressibility, structure, and hydrogen bonding
 Sample: P = 4.952 GPa, X-ray
;
_journal_name_full 'American Mineralogist'
_journal_page_first 931
_journal_page_last 939
_journal_volume 87
_journal_year 2002
_chemical_formula_sum 'F1.16 Fe0.1 H0.84 Mg4.9 O8.84 Si2'
_chemical_name_mineral Chondrodite
_space_group_IT_number 14
_symmetry_space_group_name_Hall '-P 2xab'
_symmetry_space_group_name_H-M 'P 21/b 1 1'
_cell_angle_alpha 108.989
_cell_angle_beta 90
_cell_angle_gamma 90
_cell_formula_units_Z 2
_cell_length_a 4.6881
_cell_length_b 10.1222
_cell_length_c 7.7660
_cell_volume 348.472
_database_code_amcsd 0002861
_diffrn_ambient_pressure 4.952e+06
_exptl_crystal_density_diffrn 3.290
_cod_original_formula_sum 'Mg4.9 Fe.1 Si2 O8.84 (F1.16 H.84)'
_cod_database_code 9002772

loop_
_space_group_symop_operation_xyz
x,y,z
1/2-x,1/2+y,z
1/2+x,1/2-y,-z
-x,-y,-z

loop_
_atom_site_label
_atom_site_fract_x
_atom_site_fract_y
_atom_site_fract_z
_atom_site_occupancy
_atom_site_U_iso_or_equiv
_atom_site_type_symbol
_atom_site_attached_hydrogens
MgM1 0.50000 0.00000 0.50000 0.90000 0.01000 Mg 0
FeM1 0.50000 0.00000 0.50000 0.10000 0.01000 Fe 0
MgM2 0.00970 0.17460 0.30540 1.00000 0.00800 Mg 0
MgM3 0.49170 0.88710 0.07910 1.00000 0.00900 Mg 0
Si 0.07600 0.14410 0.70450 1.00000 0.00800 Si 0
O1 0.78000 0.00000 0.29360 1.00000 0.01400 O 0
O2 0.72900 0.24100 0.12500 1.00000 0.01100 O 0
O3 0.22500 0.16700 0.52860 1.00000 0.01400 O 0
O4 0.26780 0.85400 0.29300 1.00000 0.01300 O 0
O-H5 0.25810 0.05700 0.09850 0.42000 0.01400 O 1
F5 0.25810 0.05700 0.09850 0.58000 0.01400 F 0

loop_
_cod_changelog_entry_id
_cod_changelog_entry_author
_cod_changelog_entry_date
_cod_changelog_entry_text
1
;cod-tools version 3.8.0
Id: cif_guess_AMCSD_atom_types 9574 2023-05-10 09:00:05Z saulius
;
2023-05-10T18:48:16+03:00
;Derived atom types and hydrogen counts
from atom names that follow the AMCSD naming convention
(Wat == water, O-H == hydroxyl).
;

loop_
_cod_related_entry_id
_cod_related_entry_database
_cod_related_entry_code
1 AMCSD 0002861
